data_7239748
loop_
_publ_author_name
'Shemchuk, Oleksii'
'Braga, Dario'
'Grepioni, Fabrizia'
'Turner, Raymond J.'

_publ_section_title
;
 Co-crystallization of antibacterials with inorganic salts: paving the way
 to activity enhancement
;
_journal_issue 4
_journal_name_full 'RSC Advances'
_journal_page_first 2146
_journal_page_last 2149
_journal_paper_doi 10.1039/C9RA10353H
_journal_volume 10
_journal_year 2020
_chemical_formula_moiety 'C13 H11 Cl Cu  N3'
_chemical_formula_sum 'C13 H11 Cl Cu N3'
_chemical_formula_weight 308.25
_space_group_IT_number 36
_space_group_name_Hall 'C 2c -2'
_space_group_name_H-M_alt 'C m c 21'
_symmetry_cell_setting orthorhombic
_symmetry_space_group_name_Hall 'C 2c -2'
_symmetry_space_group_name_H-M 'C m c 21'
_audit_update_record
;
2019-11-08 deposited with the CCDC.	2020-01-06 downloaded from the CCDC.
;
_cell_angle_alpha 90
_cell_angle_beta 90
_cell_angle_gamma 90
_cell_formula_units_Z 4
_cell_length_a 13.9788(8)
_cell_length_b 11.5307(8)
_cell_length_c 7.4437(3)
_cell_measurement_temperature 298
_cell_volume 1199.82(12)
_diffrn_ambient_temperature 298
_diffrn_measurement_device_type 'Panalytical XPert PRO'
_diffrn_radiation_probe x-ray
_diffrn_radiation_type 'Cu K\a'
_diffrn_radiation_wavelength 1.54180
_exptl_crystal_density_diffrn 1.706
_pd_char_colour yellow
_pd_proc_ls_prof_R_factor 0.0381
_pd_proc_ls_prof_wR_expected 0.0220
_pd_proc_ls_prof_wR_factor 0.0545
_refine_ls_goodness_of_fit_all 2.47454
_refine_ls_number_parameters 0.000000
_refine_ls_R_I_factor 0.0184
_refine_ls_shift/su_max 0.0051809221
_cod_data_source_file c9ra10353h2.cif
_cod_data_source_block CuCl_PRF
_cod_depositor_comments
;
The following automatic conversions were performed:

data item '_symmetry_cell_setting' value 'Orthorhombic' was changed
to 'orthorhombic' in accordance with the
/home/data/users/saulius/crontab/automatic-downloads/rss-feeds/RSC/lib/dictionaries/cif_core.dic
dictionary named 'cif_core.dic' version 2.4.2 last updated on
2011-04-26.

Automatic conversion script
Id: cif_fix_values 7556 2019-12-06 15:28:31Z antanas 

 Adding full bibliography for 7239748.cif.
;
_cod_original_cell_volume 1199.81(12)
_cod_original_sg_symbol_Hall ' C 2c -2 '
_cod_original_formula_sum 'C13 H11 Cl Cu  N3'
_cod_database_code 7239748

loop_
_symmetry_equiv_pos_as_xyz
'x, y, z '
'-x, y, z '
'x, -y, z+1/2 '
'-x, -y, z+1/2 '
'x+1/2, y+1/2, z '
'-x+1/2, y+1/2, z '
'x+1/2, -y+1/2, z+1/2 '
'-x+1/2, -y+1/2, z+1/2 '

loop_
_atom_site_label
_atom_site_type_symbol
_atom_site_symmetry_multiplicity
_atom_site_fract_x
_atom_site_fract_y
_atom_site_fract_z
_atom_site_occupancy
_atom_site_B_iso_or_equiv
Cu1 Cu 4 0 0.11385(2) 0.1045(2) 1 5.04(15)
Cl1 Cl 4 0 -0.04840(4) -0.0286(4) 1 5.04(15)
N1 N 4 0 0.27850(1) 0.1830(4) 1 5.04(15)
N2 N 8 0.34275(4) 0.27275(3) 0.1705(4) 1 5.04(15)
C1 C 8 0.17790(3) 0.49190(2) 0.3420(3) 1 5.04(15)
H3 H 8 0.18125(11) 0.57575(17) 0.4080(2) 1 6.05(18)
C2 C 8 0.08650(5) 0.33121(6) 0.2187(2) 1 5.04(15)
C3 C 8 0.08685(16) 0.44035(4) 0.30405 1 5.04(15)
C6 C 8 0.25987(12) 0.43638(2) 0.2960 1 5.04(15)
H2 H 8 0.32850(2) 0.47651(4) 0.3240 1 6.05(18)
C7 C 8 0.25625(8) 0.32675(5) 0.2130 1 5.04(15)
C8 C 8 0.17075(9) 0.27225(3) 0.1725(5) 1 5.04(15)
H1 H 8 0.16910(3) 0.18791(2) 0.1083(4) 1 6.05(18)
C13 C 4 0 0.49350(1) 0.3404(5) 1 5.04(15)
H4 H 4 0 0.57951(5) 0.3995(5) 1 6.05(18)
H8 H 8 0.40550(16) 0.31350(4) 0.1940(4) 1 6.05(18)
H9 H 8 0.34225(5) 0.19275(12) 0.1155(8) 1 6.05(18)
